data_7017788
loop_
_publ_author_name
'Murray, Paul R.'
'Crawford, Stephen'
'Dawson, Alice'
'Delf, Alexander'
'Findlay, Calum'
'Jack, Lorna'
'McInnes, Eric J. L.'
'Al-Musharafi, Salma'
'Nichol, Gary S.'
'Oswald, Iain'
'Yellowlees, Lesley J.'

_publ_section_title
;
 On the electronic structure of nitro-substituted bipyridines and their
 platinum complexes.
;
_journal_issue 1
_journal_name_full 'Dalton transactions (Cambridge, England : 2003)'
_journal_page_first 201
_journal_page_last 207
_journal_paper_doi 10.1039/c1dt11456e
_journal_volume 41
_journal_year 2012
_chemical_formula_moiety 'C10 H7 N3 O2'
_chemical_formula_sum 'C10 H7 N3 O2'
_chemical_formula_weight 201.19
_chemical_name_systematic
;
?
;
_space_group_IT_number 19
_symmetry_cell_setting orthorhombic
_symmetry_space_group_name_Hall 'P 2ac 2ab'
_symmetry_space_group_name_H-M 'P 21 21 21'
_atom_sites_solution_hydrogens geom
_atom_sites_solution_primary direct
_atom_sites_solution_secondary difmap
_audit_creation_method SHELXL-97
_cell_angle_alpha 90.00
_cell_angle_beta 90.00
_cell_angle_gamma 90.00
_cell_formula_units_Z 4
_cell_length_a 7.4647(3)
_cell_length_b 10.1931(4)
_cell_length_c 11.7396(4)
_cell_measurement_reflns_used 1047
_cell_measurement_temperature 150(2)
_cell_measurement_theta_max 22
_cell_measurement_theta_min 3
_cell_volume 893.25(6)
_computing_cell_refinement SAINT
_computing_data_collection SMART
_computing_data_reduction SAINT
_computing_molecular_graphics SHELXTL
_computing_publication_material 'PLATON, ENCIFER, XCIF'
_computing_structure_refinement SHELXTL
_computing_structure_solution 'SHELXTL (Sheldrick, 2008)'
_diffrn_ambient_temperature 150(2)
_diffrn_measured_fraction_theta_full 0.999
_diffrn_measured_fraction_theta_max 0.999
_diffrn_measurement_device_type 'Bruker Smart Apex CCD'
_diffrn_measurement_method 'Omega and Phi scans'
_diffrn_radiation_monochromator graphite
_diffrn_radiation_source 'fine-focus sealed tube'
_diffrn_radiation_type MoK\a
_diffrn_radiation_wavelength 0.71073
_diffrn_reflns_av_R_equivalents 0.0447
_diffrn_reflns_av_sigmaI/netI 0.0407
_diffrn_reflns_limit_h_max 8
_diffrn_reflns_limit_h_min -8
_diffrn_reflns_limit_k_max 12
_diffrn_reflns_limit_k_min -11
_diffrn_reflns_limit_l_max 13
_diffrn_reflns_limit_l_min -13
_diffrn_reflns_number 5306
_diffrn_reflns_theta_full 25.02
_diffrn_reflns_theta_max 25.02
_diffrn_reflns_theta_min 2.65
_exptl_absorpt_coefficient_mu 0.109
_exptl_absorpt_correction_T_max 0.980
_exptl_absorpt_correction_T_min 0.788
_exptl_absorpt_correction_type multi-scan
_exptl_absorpt_process_details 'SADABS 2004/1'
_exptl_crystal_colour beige
_exptl_crystal_density_diffrn 1.496
_exptl_crystal_density_method 'not measured'
_exptl_crystal_description block
_exptl_crystal_F_000 416
_exptl_crystal_size_max 0.35
_exptl_crystal_size_mid 0.13
_exptl_crystal_size_min 0.13
_refine_diff_density_max 0.134
_refine_diff_density_min -0.122
_refine_diff_density_rms 0.035
_refine_ls_abs_structure_details 'Flack H D (1983), Acta Cryst. A39, 876-881'
_refine_ls_abs_structure_Flack 0(10)
_refine_ls_extinction_method none
_refine_ls_goodness_of_fit_ref 1.036
_refine_ls_hydrogen_treatment constr
_refine_ls_matrix_type full
_refine_ls_number_parameters 136
_refine_ls_number_reflns 935
_refine_ls_number_restraints 0
_refine_ls_restrained_S_all 1.036
_refine_ls_R_factor_all 0.0351
_refine_ls_R_factor_gt 0.0287
_refine_ls_shift/su_max 0.000
_refine_ls_shift/su_mean 0.000
_refine_ls_structure_factor_coef Fsqd
_refine_ls_weighting_details 'calc w=1/[\s^2^(Fo^2^)+(0.0346P)^2^+0.0717P] where P=(Fo^2^+2Fc^2^)/3'
_refine_ls_weighting_scheme calc
_refine_ls_wR_factor_gt 0.0652
_refine_ls_wR_factor_ref 0.0676
_reflns_number_gt 833
_reflns_number_total 935
_reflns_threshold_expression I>2\s(I)
_cod_data_source_file c1dt11456e.txt
_cod_data_source_block prm168
_cod_database_code 7017788

loop_
_symmetry_equiv_pos_as_xyz
'x, y, z'
'-x+1/2, -y, z+1/2'
'-x, y+1/2, -z+1/2'
'x+1/2, -y+1/2, -z'

loop_
_atom_site_label
_atom_site_type_symbol
_atom_site_fract_x
_atom_site_fract_y
_atom_site_fract_z
_atom_site_U_iso_or_equiv
_atom_site_adp_type
_atom_site_occupancy
_atom_site_symmetry_multiplicity
_atom_site_calc_flag
_atom_site_refinement_flags
N1 N -0.1188(2) 0.14138(17) 0.81480(14) 0.0251(4) Uani 1 1 d .
C2 C 0.0518(3) 0.1804(2) 0.80890(17) 0.0208(5) Uani 1 1 d .
C3 C 0.1071(3) 0.2613(2) 0.72006(16) 0.0222(5) Uani 1 1 d .
C4 C -0.0106(3) 0.3016(2) 0.63647(18) 0.0243(5) Uani 1 1 d .
H4 H 0.0288 0.3542 0.5745 0.029 Uiso 1 1 calc R
C5 C -0.1863(3) 0.2634(2) 0.64559(17) 0.0268(5) Uani 1 1 d .
H5 H -0.2727 0.2906 0.5911 0.032 Uiso 1 1 calc R
C6 C -0.2342(3) 0.1843(2) 0.73625(17) 0.0264(5) Uani 1 1 d .
H6 H -0.3562 0.1591 0.7431 0.032 Uiso 1 1 calc R
N3 N 0.2904(2) 0.31268(18) 0.71207(15) 0.0258(4) Uani 1 1 d .
O31 O 0.3771(2) 0.28359(18) 0.62697(13) 0.0378(4) Uani 1 1 d .
O32 O 0.3422(2) 0.38556(16) 0.78785(12) 0.0342(4) Uani 1 1 d .
N1' N 0.3479(2) 0.11583(16) 0.86941(14) 0.0231(4) Uani 1 1 d .
C2' C 0.1752(3) 0.1299(2) 0.89857(17) 0.0205(5) Uani 1 1 d .
C3' C 0.1091(3) 0.0987(2) 1.00588(17) 0.0256(5) Uani 1 1 d .
H3' H -0.0140 0.1110 1.0234 0.031 Uiso 1 1 calc R
C4' C 0.2262(3) 0.0495(2) 1.08659(17) 0.0263(5) Uani 1 1 d .
H4' H 0.1846 0.0253 1.1601 0.032 Uiso 1 1 calc R
C5' C 0.4051(3) 0.0364(2) 1.05816(17) 0.0259(5) Uani 1 1 d .
H5' H 0.4891 0.0043 1.1122 0.031 Uiso 1 1 calc R
C6' C 0.4593(3) 0.0707(2) 0.94979(18) 0.0258(5) Uani 1 1 d .
H6' H 0.5825 0.0618 0.9311 0.031 Uiso 1 1 calc R

loop_
_atom_site_aniso_label
_atom_site_aniso_U_11
_atom_site_aniso_U_22
_atom_site_aniso_U_33
_atom_site_aniso_U_23
_atom_site_aniso_U_13
_atom_site_aniso_U_12
N1 0.0205(11) 0.0282(10) 0.0266(9) -0.0005(8) 0.0019(8) 0.0022(8)
C2 0.0197(11) 0.0206(10) 0.0221(10) -0.0044(9) 0.0011(9) 0.0033(9)
C3 0.0223(12) 0.0220(11) 0.0222(10) -0.0020(9) -0.0003(9) 0.0028(9)
C4 0.0249(13) 0.0238(12) 0.0241(11) 0.0018(10) 0.0021(9) 0.0036(9)
C5 0.0246(13) 0.0306(13) 0.0251(11) -0.0003(10) -0.0039(10) 0.0037(10)
C6 0.0182(12) 0.0298(12) 0.0312(12) -0.0033(10) -0.0012(9) 0.0004(10)
N3 0.0249(10) 0.0261(10) 0.0264(9) 0.0084(9) -0.0039(8) -0.0013(8)
O31 0.0262(9) 0.0556(11) 0.0315(9) 0.0069(8) 0.0061(7) -0.0017(8)
O32 0.0350(10) 0.0306(9) 0.0370(8) 0.0028(8) -0.0124(8) -0.0063(8)
N1' 0.0216(11) 0.0228(10) 0.0250(9) 0.0011(8) -0.0010(8) 0.0014(8)
C2' 0.0205(12) 0.0177(10) 0.0233(10) -0.0015(9) -0.0015(9) -0.0015(8)
C3' 0.0266(12) 0.0253(12) 0.0250(10) -0.0008(10) 0.0040(10) -0.0004(9)
C4' 0.0346(14) 0.0242(11) 0.0200(10) 0.0013(10) 0.0002(9) -0.0029(10)
C5' 0.0298(13) 0.0232(11) 0.0249(10) 0.0003(9) -0.0068(9) 0.0030(10)
C6' 0.0211(12) 0.0251(12) 0.0311(11) 0.0025(10) -0.0021(9) 0.0014(9)

loop_
_atom_type_symbol
_atom_type_description
_atom_type_scat_dispersion_real
_atom_type_scat_dispersion_imag
_atom_type_scat_source
C C 0.0033 0.0000 'International Tables Vol C Tables 4.2.6.8 and 6.1.1.4'
H H 0.0000 0.0000 'International Tables Vol C Tables 4.2.6.8 and 6.1.1.4'
N N 0.0061 0.0000 'International Tables Vol C Tables 4.2.6.8 and 6.1.1.4'
O O 0.0106 0.0000 'International Tables Vol C Tables 4.2.6.8 and 6.1.1.4'

loop_
_geom_angle_atom_site_label_1
_geom_angle_atom_site_label_2
_geom_angle_atom_site_label_3
_geom_angle
C2 N1 C6 118.77(19)
N1 C2 C3 119.87(18)
N1 C2 C2' 116.72(18)
C3 C2 C2' 123.38(18)
C2 C3 C4 121.3(2)
C2 C3 N3 122.39(17)
C4 C3 N3 116.21(18)
C3 C4 H4 121.0
C3 C4 C5 117.9(2)
H4 C4 C5 121.0
C4 C5 H5 120.9
C4 C5 C6 118.2(2)
H5 C5 C6 120.9
N1 C6 C5 123.8(2)
N1 C6 H6 118.1
C5 C6 H6 118.1
C3 N3 O31 117.21(18)
C3 N3 O32 117.72(17)
O31 N3 O32 124.98(19)
C2' N1' C6' 116.98(18)
C2 C2' N1' 116.79(17)
C2 C2' C3' 119.98(18)
N1' C2' C3' 123.23(19)
C2' C3' H3' 120.7
C2' C3' C4' 118.6(2)
H3' C3' C4' 120.7
C3' C4' H4' 120.7
C3' C4' C5' 118.7(2)
H4' C4' C5' 120.7
C4' C5' H5' 120.6
C4' C5' C6' 118.7(2)
H5' C5' C6' 120.6
N1' C6' C5' 123.7(2)
N1' C6' H6' 118.1
C5' C6' H6' 118.1

loop_
_geom_bond_atom_site_label_1
_geom_bond_atom_site_label_2
_geom_bond_distance
N1 C2 1.336(3)
N1 C6 1.336(3)
C2 C3 1.392(3)
C2 C2' 1.491(3)
C3 C4 1.380(3)
C3 N3 1.468(3)
C4 H4 0.950
C4 C5 1.372(3)
C5 H5 0.950
C5 C6 1.382(3)
C6 H6 0.950
N3 O31 1.227(2)
N3 O32 1.222(2)
N1' C2' 1.342(3)
N1' C6' 1.339(3)
C2' C3' 1.390(3)
C3' H3' 0.950
C3' C4' 1.383(3)
C4' H4' 0.950
C4' C5' 1.383(3)
C5' H5' 0.950
C5' C6' 1.380(3)
C6' H6' 0.950
